data_7713344
loop_
_publ_author_name
'Guo, Li-Xiang'
'Gao, Yao'
'Zhang , Pei'
'Yang, Jianhui'
'Liu, Bin'

_publ_section_title
;
 A Family of Edge-sharing Bi-octahedral Diruthenium(III,III) Compounds
 Containing Ru-Ru Single Bond
;
_journal_name_full 'Dalton Transactions'
_journal_paper_doi 10.1039/D3DT01302B
_journal_year 2023
_chemical_formula_moiety 'C20 H22 F12 O10 Ru2'
_chemical_formula_sum 'C20 H22 F12 O10 Ru2'
_chemical_formula_weight 852.51
_space_group_crystal_system monoclinic
_space_group_IT_number 14
_space_group_name_Hall '-P 2ybc'
_space_group_name_H-M_alt 'P 1 21/c 1'
_atom_sites_solution_hydrogens difmap
_audit_creation_method SHELXL-2018/3
_audit_update_record
;
2023-06-21 deposited with the CCDC.	2023-06-30 downloaded from the CCDC.
;
_cell_angle_alpha 90
_cell_angle_beta 98.218(3)
_cell_angle_gamma 90
_cell_formula_units_Z 2
_cell_length_a 8.7030(6)
_cell_length_b 18.5622(13)
_cell_length_c 8.6999(6)
_cell_measurement_reflns_used 9783
_cell_measurement_temperature 200(2)
_cell_measurement_theta_max 54.643
_cell_measurement_theta_min 4.144
_cell_volume 1391.01(17)
_computing_cell_refinement 'Bruker SAINT'
_computing_data_collection 'Bruker APEX2'
_computing_data_reduction 'Bruker SAINT'
_computing_molecular_graphics 'Bruker SHELXTL'
_computing_publication_material 'Bruker SHELXTL'
_computing_structure_refinement 'SHELXL-2018/3 (Sheldrick, 2018)'
_computing_structure_solution 'SHELXT 2014/5 (Sheldrick, 2014)'
_diffrn_ambient_temperature 200(2)
_diffrn_measured_fraction_theta_full 0.998
_diffrn_measured_fraction_theta_max 0.998
_diffrn_measurement_device_type 'Bruker APEX-II CCD'
_diffrn_measurement_method '\f and \w scans'
_diffrn_radiation_type MoK\a
_diffrn_radiation_wavelength 0.71073
_diffrn_reflns_av_R_equivalents 0.0964
_diffrn_reflns_av_unetI/netI 0.0399
_diffrn_reflns_Laue_measured_fraction_full 0.998
_diffrn_reflns_Laue_measured_fraction_max 0.998
_diffrn_reflns_limit_h_max 9
_diffrn_reflns_limit_h_min -10
_diffrn_reflns_limit_k_max 22
_diffrn_reflns_limit_k_min -20
_diffrn_reflns_limit_l_max 10
_diffrn_reflns_limit_l_min -10
_diffrn_reflns_number 32286
_diffrn_reflns_point_group_measured_fraction_full 0.998
_diffrn_reflns_point_group_measured_fraction_max 0.998
_diffrn_reflns_theta_full 25.242
_diffrn_reflns_theta_max 25.651
_diffrn_reflns_theta_min 2.194
_exptl_absorpt_coefficient_mu 1.217
_exptl_absorpt_correction_T_max 0.842
_exptl_absorpt_correction_T_min 0.761
_exptl_absorpt_correction_type multi-scan
_exptl_absorpt_process_details sadabs
_exptl_crystal_colour red-brown
_exptl_crystal_density_diffrn 2.035
_exptl_crystal_description block
_exptl_crystal_F_000 836
_exptl_crystal_size_max 0.270
_exptl_crystal_size_mid 0.180
_exptl_crystal_size_min 0.150
_refine_diff_density_max 0.719
_refine_diff_density_min -1.285
_refine_diff_density_rms 0.137
_refine_ls_extinction_coef 0.0033(5)
_refine_ls_extinction_expression Fc^*^=kFc[1+0.001xFc^2^\l^3^/sin(2\q)]^-1/4^
_refine_ls_extinction_method 'SHELXL-2018/3 (Sheldrick 2018)'
_refine_ls_goodness_of_fit_ref 1.080
_refine_ls_hydrogen_treatment constr
_refine_ls_matrix_type full
_refine_ls_number_parameters 255
_refine_ls_number_reflns 2627
_refine_ls_number_restraints 24
_refine_ls_restrained_S_all 1.077
_refine_ls_R_factor_all 0.0598
_refine_ls_R_factor_gt 0.0423
_refine_ls_shift/su_max 0.000
_refine_ls_shift/su_mean 0.000
_refine_ls_structure_factor_coef Fsqd
_refine_ls_weighting_details 'w=1/[\s^2^(Fo^2^)+(0.0348P)^2^+7.4399P] where P=(Fo^2^+2Fc^2^)/3'
_refine_ls_weighting_scheme calc
_refine_ls_wR_factor_gt 0.0925
_refine_ls_wR_factor_ref 0.1020
_reflns_Friedel_coverage 0.000
_reflns_number_gt 2142
_reflns_number_total 2627
_reflns_threshold_expression 'I > 2\s(I)'
_cod_data_source_file d3dt01302b2.cif
_cod_data_source_block p21c_CCDC1
_cod_original_sg_symbol_H-M 'P 21/c'
_cod_database_code 7713344
_shelx_shelxl_version_number 2018/3
_shelx_space_group_comment
;
The symmetry employed for this shelxl refinement is uniquely defined
by the following loop, which should always be used as a source of
symmetry information in preference to the above space-group names.
They are only intended as comments.
;
_shelx_estimated_absorpt_t_min 0.735
_shelx_estimated_absorpt_t_max 0.838

loop_
_space_group_symop_operation_xyz
'x, y, z'
'-x, y+1/2, -z+1/2'
'-x, -y, -z'
'x, -y-1/2, z-1/2'

loop_
_atom_site_label
_atom_site_type_symbol
_atom_site_fract_x
_atom_site_fract_y
_atom_site_fract_z
_atom_site_U_iso_or_equiv
_atom_site_adp_type
_atom_site_occupancy
_atom_site_site_symmetry_order
_atom_site_calc_flag
_atom_site_refinement_flags_posn
_atom_site_refinement_flags_adp
_atom_site_refinement_flags_occupancy
_atom_site_disorder_assembly
_atom_site_disorder_group
Ru1 Ru 0.03094(4) 0.43933(2) 0.05228(5) 0.01873(16) Uani 1 1 d . . . . .
O1 O 0.1253(4) 0.41726(19) -0.1481(4) 0.0256(8) Uani 1 1 d . . . . .
O2 O 0.0646(4) 0.5289(2) -0.2466(4) 0.0289(9) Uani 1 1 d . . . . .
O3 O 0.1561(4) 0.5286(2) 0.0910(4) 0.0255(8) Uani 1 1 d . . . . .
O4 O -0.0829(4) 0.34356(19) 0.0428(4) 0.0273(8) Uani 1 1 d . . . . .
O5 O 0.2150(4) 0.3912(2) 0.1819(4) 0.0293(9) Uani 1 1 d . . . . .
C1 C 0.1191(6) 0.4653(3) -0.2545(6) 0.0262(12) Uani 1 1 d . . . . .
C2 C 0.1813(7) 0.4448(3) -0.3990(7) 0.0339(13) Uani 1 1 d . . . . .
H2A H 0.096226 0.431160 -0.476193 0.041 Uiso 1 1 d R U . . .
H2B H 0.247006 0.403430 -0.377213 0.041 Uiso 1 1 d R U . . .
C3 C 0.2736(8) 0.5038(4) -0.4644(8) 0.0467(17) Uani 1 1 d . . . . .
H3A H 0.310539 0.486976 -0.556929 0.070 Uiso 1 1 d R U . . .
H3B H 0.207999 0.544956 -0.488769 0.070 Uiso 1 1 d R U . . .
H3C H 0.360409 0.516936 -0.388719 0.070 Uiso 1 1 d R U . . .
C4 C 0.3133(6) 0.5357(3) 0.0511(7) 0.0316(13) Uani 1 1 d . . . . .
H4A H 0.308096 0.551541 -0.054544 0.038 Uiso 1 1 d R U . . .
H4B H 0.365076 0.489961 0.061246 0.038 Uiso 1 1 d R U . . .
C5 C 0.4022(7) 0.5893(4) 0.1566(8) 0.0392(15) Uani 1 1 d . . . . .
H5A H 0.505475 0.594486 0.131230 0.059 Uiso 1 1 d R U . . .
H5B H 0.350004 0.634956 0.145290 0.059 Uiso 1 1 d R U . . .
H5C H 0.407374 0.572956 0.261861 0.059 Uiso 1 1 d R U . . .
C6 C 0.1150(7) 0.2714(3) 0.1852(7) 0.0365(14) Uani 1 1 d . . . . .
H6A H 0.139570 0.223359 0.221429 0.044 Uiso 1 1 d R U . . .
C7 C -0.0306(6) 0.2855(3) 0.1019(7) 0.0280(12) Uani 1 1 d . . . . .
C8 C 0.2260(6) 0.3253(3) 0.2169(7) 0.0307(13) Uani 1 1 d . . . . .
C9 C -0.1453(7) 0.2231(3) 0.0686(7) 0.0356(14) Uani 1 1 d D . . . .
C10 C 0.3846(7) 0.3057(3) 0.3069(7) 0.0415(16) Uani 1 1 d D . . . .
F1 F -0.1401(15) 0.1942(8) -0.0698(13) 0.078(5) Uani 0.69(2) 1 d D . P A 1
F2 F -0.2915(12) 0.2431(6) 0.0722(13) 0.054(3) Uani 0.69(2) 1 d D . P A 1
F3 F -0.1168(14) 0.1701(7) 0.1718(16) 0.051(3) Uani 0.69(2) 1 d D . P A 1
F1' F -0.154(5) 0.207(2) -0.073(3) 0.16(2) Uani 0.31(2) 1 d D . P A 2
F2' F -0.276(4) 0.246(2) 0.092(6) 0.18(2) Uani 0.31(2) 1 d D . P A 2
F3' F -0.117(5) 0.1661(17) 0.145(5) 0.123(18) Uani 0.31(2) 1 d D . P A 2
F4 F 0.4020(18) 0.2385(5) 0.339(3) 0.127(9) Uani 0.69(2) 1 d D . P A 3
F5 F 0.4168(14) 0.3409(8) 0.4362(14) 0.075(5) Uani 0.69(2) 1 d D . P A 3
F6 F 0.4934(10) 0.3244(11) 0.2261(13) 0.099(6) Uani 0.69(2) 1 d D . P A 3
F4' F 0.368(3) 0.297(3) 0.449(2) 0.126(19) Uani 0.31(2) 1 d D . P A 4
F5' F 0.491(3) 0.3513(12) 0.303(6) 0.16(3) Uani 0.31(2) 1 d D . P A 4
F6' F 0.433(4) 0.2463(16) 0.264(4) 0.092(14) Uani 0.31(2) 1 d D . P A 4

loop_
_atom_site_aniso_label
_atom_site_aniso_U_11
_atom_site_aniso_U_22
_atom_site_aniso_U_33
_atom_site_aniso_U_23
_atom_site_aniso_U_13
_atom_site_aniso_U_12
Ru1 0.0158(2) 0.0171(2) 0.0225(2) 0.00161(18) 0.00001(15) 0.00073(17)
O1 0.0212(19) 0.026(2) 0.029(2) -0.0001(16) 0.0010(15) 0.0027(15)
O2 0.029(2) 0.026(2) 0.031(2) 0.0004(17) 0.0042(16) 0.0011(17)
O3 0.0207(18) 0.0263(19) 0.030(2) -0.0004(16) 0.0051(15) 0.0018(16)
O4 0.026(2) 0.0241(19) 0.031(2) 0.0010(17) 0.0025(16) 0.0001(16)
O5 0.026(2) 0.025(2) 0.035(2) -0.0004(17) -0.0011(17) 0.0007(16)
C1 0.021(3) 0.030(3) 0.026(3) -0.002(2) -0.004(2) -0.001(2)
C2 0.033(3) 0.037(3) 0.032(3) 0.000(3) 0.006(2) 0.002(3)
C3 0.049(4) 0.047(4) 0.049(4) 0.000(3) 0.024(3) 0.005(3)
C4 0.017(3) 0.035(3) 0.041(3) 0.001(3) 0.002(2) -0.003(2)
C5 0.021(3) 0.050(4) 0.045(4) -0.005(3) -0.001(3) -0.009(3)
C6 0.037(3) 0.024(3) 0.047(4) 0.002(3) -0.001(3) 0.003(3)
C7 0.024(3) 0.022(3) 0.037(3) -0.002(2) 0.002(2) 0.004(2)
C8 0.024(3) 0.028(3) 0.039(3) -0.002(3) 0.001(2) 0.008(2)
C9 0.035(3) 0.028(3) 0.042(4) 0.005(3) 0.000(3) 0.002(3)
C10 0.036(4) 0.039(4) 0.047(4) -0.002(3) -0.006(3) 0.010(3)
F1 0.126(9) 0.060(6) 0.059(8) -0.030(5) 0.052(7) -0.063(6)
F2 0.020(4) 0.025(4) 0.114(8) 0.002(4) -0.001(4) -0.001(3)
F3 0.045(6) 0.046(7) 0.060(5) 0.026(4) 0.001(5) -0.013(5)
F1' 0.31(5) 0.12(3) 0.035(16) -0.006(15) -0.05(2) -0.14(3)
F2' 0.05(2) 0.11(3) 0.36(7) -0.05(3) 0.03(3) -0.040(19)
F3' 0.13(3) 0.038(17) 0.17(3) 0.048(18) -0.09(2) -0.026(16)
F4 0.086(10) 0.030(5) 0.23(2) 0.019(8) -0.102(11) 0.004(5)
F5 0.058(8) 0.097(8) 0.060(7) -0.035(6) -0.029(5) 0.037(6)
F6 0.023(5) 0.194(18) 0.080(7) 0.017(8) 0.009(4) 0.022(7)
F4' 0.061(17) 0.27(6) 0.039(12) 0.02(2) -0.014(10) 0.05(3)
F5' 0.071(19) 0.048(13) 0.32(6) 0.09(2) -0.12(3) -0.039(12)
F6' 0.057(14) 0.10(3) 0.11(2) -0.058(18) -0.023(12) 0.072(17)

loop_
_atom_type_symbol
_atom_type_description
_atom_type_scat_dispersion_real
_atom_type_scat_dispersion_imag
_atom_type_scat_source
C C 0.0033 0.0016 'International Tables Vol C Tables 4.2.6.8 and 6.1.1.4'
H H 0.0000 0.0000 'International Tables Vol C Tables 4.2.6.8 and 6.1.1.4'
O O 0.0106 0.0060 'International Tables Vol C Tables 4.2.6.8 and 6.1.1.4'
F F 0.0171 0.0103 'International Tables Vol C Tables 4.2.6.8 and 6.1.1.4'
Ru Ru -1.2594 0.8363 'International Tables Vol C Tables 4.2.6.8 and 6.1.1.4'

loop_
_geom_angle_atom_site_label_1
_geom_angle_atom_site_label_2
_geom_angle_atom_site_label_3
_geom_angle
_geom_angle_site_symmetry_1
_geom_angle_site_symmetry_3
_geom_angle_publ_flag
O3 Ru1 O3 103.65(13) . 3_565 ?
O3 Ru1 O5 84.43(14) . . ?
O3 Ru1 O5 170.91(15) 3_565 . ?
O3 Ru1 O4 171.94(15) . . ?
O3 Ru1 O4 83.46(15) 3_565 . ?
O5 Ru1 O4 88.79(15) . . ?
O3 Ru1 O1 91.93(15) . . ?
O3 Ru1 O1 85.39(14) 3_565 . ?
O5 Ru1 O1 90.23(15) . . ?
O4 Ru1 O1 92.44(15) . . ?
O3 Ru1 O2 84.18(15) . 3_565 ?
O3 Ru1 O2 92.18(15) 3_565 3_565 ?
O5 Ru1 O2 92.80(15) . 3_565 ?
O4 Ru1 O2 91.83(15) . 3_565 ?
O1 Ru1 O2 174.82(14) . 3_565 ?
O3 Ru1 Ru1 51.98(10) . 3_565 ?
O3 Ru1 Ru1 51.66(11) 3_565 3_565 ?
O5 Ru1 Ru1 136.23(11) . 3_565 ?
O4 Ru1 Ru1 134.98(10) . 3_565 ?
O1 Ru1 Ru1 87.83(10) . 3_565 ?
O2 Ru1 Ru1 87.07(11) 3_565 3_565 ?
C1 O1 Ru1 119.3(3) . . ?
C1 O2 Ru1 120.1(4) . 3_565 ?
C4 O3 Ru1 122.9(3) . . ?
C4 O3 Ru1 122.1(3) . 3_565 ?
Ru1 O3 Ru1 76.35(13) . 3_565 ?
C7 O4 Ru1 126.2(3) . . ?
C8 O5 Ru1 126.0(4) . . ?
O2 C1 O1 125.6(5) . . ?
O2 C1 C2 117.7(5) . . ?
O1 C1 C2 116.7(5) . . ?
C1 C2 C3 114.1(5) . . ?
C1 C2 H2A 108.8 . . ?
C3 C2 H2A 108.9 . . ?
C1 C2 H2B 108.5 . . ?
C3 C2 H2B 108.6 . . ?
H2A C2 H2B 107.8 . . ?
C2 C3 H3A 109.8 . . ?
C2 C3 H3B 109.1 . . ?
H3A C3 H3B 109.5 . . ?
C2 C3 H3C 109.5 . . ?
H3A C3 H3C 109.5 . . ?
H3B C3 H3C 109.5 . . ?
O3 C4 C5 109.6(5) . . ?
O3 C4 H4A 109.7 . . ?
C5 C4 H4A 109.5 . . ?
O3 C4 H4B 109.9 . . ?
C5 C4 H4B 109.7 . . ?
H4A C4 H4B 108.4 . . ?
C4 C5 H5A 110.2 . . ?
C4 C5 H5B 109.2 . . ?
H5A C5 H5B 109.5 . . ?
C4 C5 H5C 109.0 . . ?
H5A C5 H5C 109.5 . . ?
H5B C5 H5C 109.5 . . ?
C7 C6 C8 121.6(5) . . ?
C7 C6 H6A 119.3 . . ?
C8 C6 H6A 119.2 . . ?
O4 C7 C6 128.7(5) . . ?
O4 C7 C9 112.7(5) . . ?
C6 C7 C9 118.6(5) . . ?
O5 C8 C6 128.5(5) . . ?
O5 C8 C10 112.7(5) . . ?
C6 C8 C10 118.7(5) . . ?
F2' C9 F3' 107.7(17) . . ?
F2' C9 F1' 108.0(17) . . ?
F3' C9 F1' 107.6(17) . . ?
F1 C9 F2 106.9(8) . . ?
F1 C9 F3 106.6(8) . . ?
F2 C9 F3 106.0(7) . . ?
F2' C9 C7 107(2) . . ?
F3' C9 C7 118(2) . . ?
F1' C9 C7 107.9(18) . . ?
F1 C9 C7 111.9(7) . . ?
F2 C9 C7 112.7(7) . . ?
F3 C9 C7 112.2(8) . . ?
F6' C10 F5' 107.5(14) . . ?
F6' C10 F4' 105.6(14) . . ?
F5' C10 F4' 107.1(13) . . ?
F4 C10 F5 107.4(9) . . ?
F4 C10 F6 107.6(9) . . ?
F5 C10 F6 104.5(8) . . ?
F6' C10 C8 111.9(15) . . ?
F5' C10 C8 116.1(11) . . ?
F4' C10 C8 108.1(13) . . ?
F4 C10 C8 114.3(7) . . ?
F5 C10 C8 113.1(6) . . ?
F6 C10 C8 109.4(7) . . ?

loop_
_geom_bond_atom_site_label_1
_geom_bond_atom_site_label_2
_geom_bond_distance
_geom_bond_site_symmetry_2
_geom_bond_publ_flag
Ru1 O3 1.985(4) . ?
Ru1 O3 1.994(4) 3_565 ?
Ru1 O5 2.029(4) . ?
Ru1 O4 2.031(4) . ?
Ru1 O1 2.071(4) . ?
Ru1 O2 2.073(4) 3_565 ?
Ru1 Ru1 2.4597(8) 3_565 ?
O1 C1 1.281(7) . ?
O2 C1 1.277(7) . ?
O3 C4 1.464(6) . ?
O4 C7 1.252(6) . ?
O5 C8 1.261(7) . ?
C1 C2 1.487(8) . ?
C2 C3 1.516(9) . ?
C2 H2A 0.9600 . ?
C2 H2B 0.9600 . ?
C3 H3A 0.9600 . ?
C3 H3B 0.9600 . ?
C3 H3C 0.9600 . ?
C4 C5 1.492(8) . ?
C4 H4A 0.9600 . ?
C4 H4B 0.9599 . ?
C5 H5A 0.9600 . ?
C5 H5B 0.9600 . ?
C5 H5C 0.9599 . ?
C6 C7 1.391(8) . ?
C6 C8 1.392(8) . ?
C6 H6A 0.9600 . ?
C7 C9 1.528(8) . ?
C8 C10 1.530(8) . ?
C9 F2' 1.25(3) . ?
C9 F3' 1.25(2) . ?
C9 F1' 1.26(2) . ?
C9 F1 1.326(11) . ?
C9 F2 1.330(10) . ?
C9 F3 1.331(11) . ?
C10 F6' 1.257(18) . ?
C10 F5' 1.258(17) . ?
C10 F4' 1.273(18) . ?
C10 F4 1.283(11) . ?
C10 F5 1.296(10) . ?
C10 F6 1.305(10) . ?
